data_4334081
loop_
_publ_author_name
'Weiting Yang'
'Tao Tian'
'Hong-Yue Wu'
'Qing-Jiang Pan'
'Song Dang'
'Zhong-Ming Sun'

_publ_section_title
;
 Syntheses and Structures of a Series of Uranyl Phosphonates and
 Sulfonates: An Insight into Their Correlations and Discrepancies
;
_journal_name_full 'Inorganic Chemistry'
_journal_page_first 2736
_journal_page_last 2743
_journal_paper_doi 10.1021/ic302847g
_journal_volume 52
_journal_year 2013
_chemical_formula_sum 'C52 H32 N6 O19 S2 U2 Zn'
_chemical_formula_weight 1650.39
_chemical_name_systematic
; 
 ? 
;
_space_group_IT_number 2
_symmetry_cell_setting triclinic
_symmetry_space_group_name_Hall '-P 1'
_symmetry_space_group_name_H-M 'P -1'
_atom_sites_solution_hydrogens geom
_atom_sites_solution_primary direct
_atom_sites_solution_secondary difmap
_audit_creation_method SHELXL-97
_cell_angle_alpha 72.216(2)
_cell_angle_beta 71.658(2)
_cell_angle_gamma 71.0660(10)
_cell_formula_units_Z 2
_cell_length_a 12.8625(12)
_cell_length_b 13.1683(13)
_cell_length_c 17.2155(17)
_cell_measurement_temperature 273(2)
_cell_volume 2550.0(4)
_computing_structure_refinement 'SHELXL-97 (Sheldrick, 1997)'
_computing_structure_solution 'SHELXS-97 (Sheldrick, 1990)'
_diffrn_ambient_temperature 273(2)
_diffrn_measured_fraction_theta_full 0.981
_diffrn_measured_fraction_theta_max 0.981
_diffrn_radiation_monochromator graphite
_diffrn_radiation_source 'fine-focus sealed tube'
_diffrn_radiation_type MoK\a
_diffrn_radiation_wavelength 0.71073
_diffrn_reflns_av_R_equivalents 0.0218
_diffrn_reflns_av_sigmaI/netI 0.0474
_diffrn_reflns_limit_h_max 13
_diffrn_reflns_limit_h_min -15
_diffrn_reflns_limit_k_max 15
_diffrn_reflns_limit_k_min -16
_diffrn_reflns_limit_l_max 13
_diffrn_reflns_limit_l_min -21
_diffrn_reflns_number 14276
_diffrn_reflns_theta_full 26.12
_diffrn_reflns_theta_max 26.12
_diffrn_reflns_theta_min 1.28
_exptl_absorpt_coefficient_mu 6.971
_exptl_absorpt_correction_T_max 0.65
_exptl_absorpt_correction_T_min 0.57
_exptl_absorpt_correction_type multi-scan
_exptl_absorpt_process_details sadabs
_exptl_crystal_colour yellow
_exptl_crystal_density_diffrn 2.149
_exptl_crystal_description needle
_exptl_crystal_F_000 1568
_exptl_crystal_size_max 0.15
_exptl_crystal_size_mid 0.075
_exptl_crystal_size_min 0.075
_refine_diff_density_max 0.823
_refine_diff_density_min -0.781
_refine_diff_density_rms 0.126
_refine_ls_extinction_method none
_refine_ls_goodness_of_fit_ref 1.013
_refine_ls_hydrogen_treatment mixed
_refine_ls_matrix_type full
_refine_ls_number_parameters 740
_refine_ls_number_reflns 9968
_refine_ls_number_restraints 0
_refine_ls_restrained_S_all 1.013
_refine_ls_R_factor_all 0.0456
_refine_ls_R_factor_gt 0.0311
_refine_ls_shift/su_max 0.001
_refine_ls_shift/su_mean 0.000
_refine_ls_structure_factor_coef Fsqd
_refine_ls_weighting_details 'calc w=1/[\s^2^(Fo^2^)+(0.0284P)^2^+0.6269P] where P=(Fo^2^+2Fc^2^)/3'
_refine_ls_weighting_scheme calc
_refine_ls_wR_factor_gt 0.0622
_refine_ls_wR_factor_ref 0.0685
_reflns_number_gt 7914
_reflns_number_total 9968
_reflns_threshold_expression >2sigma(I)
_cod_data_source_file ic302847g_si_002_6.cif
_cod_data_source_block USP-3
_cod_database_code 4334081

loop_
_symmetry_equiv_pos_as_xyz
'x, y, z'
'-x, -y, -z'

loop_
_atom_site_label
_atom_site_type_symbol
_atom_site_fract_x
_atom_site_fract_y
_atom_site_fract_z
_atom_site_U_iso_or_equiv
_atom_site_adp_type
_atom_site_occupancy
_atom_site_symmetry_multiplicity
_atom_site_calc_flag
_atom_site_refinement_flags
U1 U 0.158389(16) 1.006009(16) 0.420304(12) 0.02460(6) Uani 1 1 d .
U2 U 0.371555(16) 0.938544(16) 0.091974(12) 0.02379(6) Uani 1 1 d .
Zn1 Zn 0.72771(5) 0.44935(5) 0.24023(4) 0.03230(16) Uani 1 1 d .
S1 S -0.22808(12) 0.81347(13) 0.48440(9) 0.0364(4) Uani 1 1 d .
S2 S 0.72238(12) 1.18016(13) 0.03543(10) 0.0365(4) Uani 1 1 d .
N1 N 0.6104(4) 0.4797(4) 0.1669(3) 0.0341(11) Uani 1 1 d .
N2 N 0.6540(4) 0.3102(4) 0.2971(3) 0.0318(11) Uani 1 1 d .
N3 N 0.8069(4) 0.5846(4) 0.1653(3) 0.0370(12) Uani 1 1 d .
N4 N 0.8872(4) 0.3661(4) 0.1752(3) 0.0327(11) Uani 1 1 d .
N5 N 0.5995(4) 0.5583(4) 0.3186(3) 0.0347(12) Uani 1 1 d .
N6 N 0.7980(4) 0.4207(4) 0.3488(3) 0.0337(11) Uani 1 1 d .
O1 O 0.1058(3) 1.1380(3) 0.3632(2) 0.0355(9) Uani 1 1 d .
O1W O 0.9882(10) 0.0113(12) 0.8974(9) 0.225(8) Uani 0.843(18) 1 d P
O2 O 0.2152(3) 0.8733(3) 0.4754(2) 0.0369(10) Uani 1 1 d .
O3 O 0.4708(3) 0.8271(3) 0.1358(2) 0.0393(10) Uani 1 1 d .
O4 O 0.2696(3) 1.0485(3) 0.0508(2) 0.0363(9) Uani 1 1 d .
O5 O -0.2275(3) 0.9161(3) 0.5040(2) 0.0347(9) Uani 1 1 d .
O6 O -0.3267(3) 0.8313(4) 0.4556(3) 0.0502(12) Uani 1 1 d .
O7 O -0.2064(4) 0.7183(4) 0.5516(3) 0.0518(12) Uani 1 1 d .
O8 O -0.0959(3) 1.0454(3) 0.3376(3) 0.0432(10) Uani 1 1 d .
O9 O -0.0204(3) 0.9601(3) 0.4492(2) 0.0284(9) Uani 1 1 d .
O10 O 0.1613(3) 0.9345(4) 0.3111(3) 0.0465(12) Uani 1 1 d .
O11 O 0.2243(3) 0.8671(3) 0.1974(2) 0.0436(11) Uani 1 1 d .
O12 O 0.3460(3) 1.0020(3) 0.3345(2) 0.0337(9) Uani 1 1 d .
O13 O 0.3470(3) 1.0224(3) 0.2009(2) 0.0320(9) Uani 1 1 d .
O14 O 0.4193(3) 1.2237(3) 0.0832(2) 0.0359(9) Uani 1 1 d .
O15 O 0.4955(3) 1.0623(3) 0.0435(2) 0.0261(8) Uani 1 1 d .
O16 O 0.6677(3) 1.1740(3) -0.0267(2) 0.0342(9) Uani 1 1 d .
O17 O 0.6881(4) 1.2902(3) 0.0475(3) 0.0523(12) Uani 1 1 d .
O18 O 0.8418(3) 1.1343(4) 0.0141(3) 0.0637(14) Uani 1 1 d .
C1 C -0.1098(5) 0.7893(5) 0.3985(3) 0.0328(13) Uani 1 1 d .
C2 C -0.0949(6) 0.6960(5) 0.3696(4) 0.0496(18) Uani 1 1 d .
H2A H -0.1472 0.6535 0.3936 0.060 Uiso 1 1 calc R
C3 C -0.0024(6) 0.6665(6) 0.3054(5) 0.064(2) Uani 1 1 d .
H3A H 0.0063 0.6051 0.2857 0.077 Uiso 1 1 calc R
C4 C 0.0766(5) 0.7280(5) 0.2706(4) 0.0482(17) Uani 1 1 d .
H4A H 0.1385 0.7077 0.2276 0.058 Uiso 1 1 calc R
C5 C 0.0645(5) 0.8189(5) 0.2990(3) 0.0313(13) Uani 1 1 d .
C6 C -0.0321(4) 0.8525(4) 0.3628(3) 0.0262(12) Uani 1 1 d .
C7 C 0.1590(4) 0.8745(5) 0.2664(3) 0.0306(13) Uani 1 1 d .
C8 C -0.0534(4) 0.9635(5) 0.3820(3) 0.0278(12) Uani 1 1 d .
C9 C 0.6662(4) 1.0950(4) 0.1304(3) 0.0289(12) Uani 1 1 d .
C10 C 0.7352(5) 1.0411(5) 0.1869(4) 0.0398(15) Uani 1 1 d .
H10A H 0.8082 1.0497 0.1731 0.048 Uiso 1 1 calc R
C11 C 0.6960(5) 0.9757(5) 0.2625(4) 0.0474(17) Uani 1 1 d .
H11A H 0.7439 0.9372 0.2984 0.057 Uiso 1 1 calc R
C12 C 0.5854(5) 0.9666(5) 0.2859(4) 0.0381(14) Uani 1 1 d .
H12A H 0.5583 0.9241 0.3381 0.046 Uiso 1 1 calc R
C13 C 0.5159(4) 1.0207(4) 0.2313(3) 0.0284(12) Uani 1 1 d .
C14 C 0.5561(4) 1.0838(4) 0.1517(3) 0.0251(12) Uani 1 1 d .
C15 C 0.3957(4) 1.0117(4) 0.2569(3) 0.0261(12) Uani 1 1 d .
C16 C 0.4819(4) 1.1329(4) 0.0892(3) 0.0230(11) Uani 1 1 d .
C17 C 0.5362(5) 0.4152(4) 0.2013(3) 0.0304(13) Uani 1 1 d .
C18 C 0.4389(5) 0.4334(5) 0.1734(4) 0.0359(14) Uani 1 1 d .
C19 C 0.3652(5) 0.3628(5) 0.2148(4) 0.0441(16) Uani 1 1 d .
H19A H 0.2996 0.3762 0.1973 0.053 Uiso 1 1 calc R
C20 C 0.3881(5) 0.2767(5) 0.2790(4) 0.0397(15) Uani 1 1 d .
H20A H 0.3387 0.2313 0.3044 0.048 Uiso 1 1 calc R
C21 C 0.4866(5) 0.2543(5) 0.3086(4) 0.0339(14) Uani 1 1 d .
C22 C 0.5599(5) 0.3245(4) 0.2706(3) 0.0318(13) Uani 1 1 d .
C23 C 0.5894(5) 0.5632(5) 0.1023(4) 0.0417(15) Uani 1 1 d .
H23A H 0.6389 0.6087 0.0782 0.050 Uiso 1 1 calc R
C24 C 0.4967(6) 0.5855(5) 0.0693(4) 0.0460(16) Uani 1 1 d .
H24A H 0.4861 0.6434 0.0231 0.055 Uiso 1 1 calc R
C25 C 0.4221(6) 0.5226(5) 0.1048(4) 0.0484(17) Uani 1 1 d .
H25A H 0.3590 0.5384 0.0836 0.058 Uiso 1 1 calc R
C26 C 0.5163(5) 0.1648(5) 0.3739(4) 0.0404(15) Uani 1 1 d .
H26A H 0.4708 0.1157 0.3999 0.048 Uiso 1 1 calc R
C27 C 0.6106(6) 0.1496(5) 0.3991(4) 0.0467(17) Uani 1 1 d .
H27A H 0.6307 0.0901 0.4422 0.056 Uiso 1 1 calc R
C28 C 0.6781(5) 0.2251(5) 0.3593(4) 0.0391(15) Uani 1 1 d .
H28A H 0.7425 0.2147 0.3774 0.047 Uiso 1 1 calc R
C29 C 0.9618(5) 0.4296(5) 0.1377(4) 0.0325(13) Uani 1 1 d .
C30 C 1.0787(5) 0.3852(6) 0.1052(4) 0.0444(16) Uani 1 1 d .
C31 C 1.1501(6) 0.4589(7) 0.0646(5) 0.062(2) Uani 1 1 d .
H31A H 1.2268 0.4304 0.0432 0.074 Uiso 1 1 calc R
C32 C 1.1101(6) 0.5666(7) 0.0566(4) 0.058(2) Uani 1 1 d .
H32A H 1.1595 0.6119 0.0301 0.070 Uiso 1 1 calc R
C33 C 0.9931(6) 0.6152(6) 0.0874(4) 0.0457(16) Uani 1 1 d .
C34 C 0.9188(5) 0.5469(5) 0.1303(4) 0.0346(14) Uani 1 1 d .
C35 C 0.9459(7) 0.7288(6) 0.0805(5) 0.064(2) Uani 1 1 d .
H35A H 0.9918 0.7775 0.0538 0.077 Uiso 1 1 calc R
C36 C 0.8340(7) 0.7681(5) 0.1126(5) 0.061(2) Uani 1 1 d .
H36A H 0.8022 0.8436 0.1060 0.073 Uiso 1 1 calc R
C37 C 0.7665(6) 0.6936(5) 0.1559(4) 0.0515(18) Uani 1 1 d .
H37A H 0.6903 0.7213 0.1790 0.062 Uiso 1 1 calc R
C38 C 0.9259(5) 0.2583(5) 0.1807(4) 0.0467(17) Uani 1 1 d .
H38A H 0.8752 0.2141 0.2055 0.056 Uiso 1 1 calc R
C39 C 1.0399(6) 0.2087(6) 0.1508(5) 0.063(2) Uani 1 1 d .
H39A H 1.0639 0.1328 0.1557 0.076 Uiso 1 1 calc R
C40 C 1.1147(6) 0.2702(6) 0.1150(5) 0.062(2) Uani 1 1 d .
H40A H 1.1909 0.2367 0.0965 0.074 Uiso 1 1 calc R
C41 C 0.6253(5) 0.5519(4) 0.3902(4) 0.0334(14) Uani 1 1 d .
C42 C 0.5548(5) 0.6160(5) 0.4481(4) 0.0411(15) Uani 1 1 d .
C43 C 0.5862(6) 0.6040(5) 0.5233(4) 0.0520(18) Uani 1 1 d .
H43A H 0.5387 0.6461 0.5616 0.062 Uiso 1 1 calc R
C44 C 0.6819(6) 0.5342(5) 0.5401(4) 0.0479(17) Uani 1 1 d .
H44A H 0.6993 0.5278 0.5902 0.057 Uiso 1 1 calc R
C45 C 0.7591(5) 0.4685(5) 0.4822(4) 0.0410(15) Uani 1 1 d .
C46 C 0.7299(5) 0.4793(4) 0.4068(4) 0.0320(13) Uani 1 1 d .
C47 C 0.8636(6) 0.4002(6) 0.4940(5) 0.0569(19) Uani 1 1 d .
H47A H 0.8866 0.3937 0.5418 0.068 Uiso 1 1 calc R
C48 C 0.9312(6) 0.3435(6) 0.4351(5) 0.064(2) Uani 1 1 d .
H48A H 1.0009 0.2969 0.4426 0.077 Uiso 1 1 calc R
C49 C 0.8965(5) 0.3547(5) 0.3630(4) 0.0496(17) Uani 1 1 d .
H49A H 0.9441 0.3146 0.3235 0.059 Uiso 1 1 calc R
C50 C 0.5046(5) 0.6303(5) 0.3009(4) 0.0445(16) Uani 1 1 d .
H50A H 0.4872 0.6351 0.2512 0.053 Uiso 1 1 calc R
C51 C 0.4309(6) 0.6982(5) 0.3537(4) 0.0533(19) Uani 1 1 d .
H51A H 0.3660 0.7479 0.3393 0.064 Uiso 1 1 calc R
C52 C 0.4555(6) 0.6910(5) 0.4276(5) 0.0555(19) Uani 1 1 d .
H52A H 0.4068 0.7354 0.4639 0.067 Uiso 1 1 calc R

loop_
_atom_site_aniso_label
_atom_site_aniso_U_11
_atom_site_aniso_U_22
_atom_site_aniso_U_33
_atom_site_aniso_U_23
_atom_site_aniso_U_13
_atom_site_aniso_U_12
U1 0.02116(11) 0.02981(12) 0.01842(11) -0.00583(9) 0.00214(8) -0.00699(9)
U2 0.02327(11) 0.02904(12) 0.01630(11) -0.00520(8) 0.00223(8) -0.00966(9)
Zn1 0.0266(3) 0.0341(4) 0.0321(4) -0.0084(3) -0.0026(3) -0.0058(3)
S1 0.0318(8) 0.0547(10) 0.0239(8) -0.0069(7) 0.0002(6) -0.0209(7)
S2 0.0332(8) 0.0455(9) 0.0320(8) -0.0072(7) 0.0006(7) -0.0211(7)
N1 0.034(3) 0.037(3) 0.030(3) -0.006(2) -0.006(2) -0.012(2)
N2 0.031(3) 0.028(2) 0.031(3) -0.006(2) -0.006(2) -0.003(2)
N3 0.042(3) 0.029(3) 0.041(3) -0.004(2) -0.011(2) -0.012(2)
N4 0.033(3) 0.027(2) 0.028(3) -0.006(2) 0.002(2) -0.004(2)
N5 0.029(3) 0.032(3) 0.038(3) -0.012(2) -0.002(2) -0.002(2)
N6 0.029(3) 0.033(3) 0.034(3) -0.011(2) -0.005(2) -0.001(2)
O1 0.035(2) 0.033(2) 0.034(2) -0.0040(18) -0.0074(18) -0.0066(18)
O1W 0.165(12) 0.288(17) 0.210(15) -0.092(13) -0.024(10) -0.026(11)
O2 0.030(2) 0.034(2) 0.035(2) -0.0051(19) 0.0016(18) -0.0032(17)
O3 0.034(2) 0.039(2) 0.034(2) 0.0000(19) -0.0001(18) -0.0094(18)
O4 0.032(2) 0.040(2) 0.033(2) -0.0087(19) -0.0043(18) -0.0074(18)
O5 0.030(2) 0.050(2) 0.028(2) -0.0157(19) 0.0020(17) -0.0168(19)
O6 0.033(2) 0.089(3) 0.038(3) -0.015(2) -0.007(2) -0.027(2)
O7 0.059(3) 0.058(3) 0.028(2) 0.003(2) -0.003(2) -0.021(2)
O8 0.048(3) 0.038(2) 0.034(2) 0.000(2) -0.010(2) -0.006(2)
O9 0.026(2) 0.038(2) 0.023(2) -0.0099(17) -0.0003(16) -0.0122(17)
O10 0.035(2) 0.075(3) 0.040(3) -0.030(2) 0.015(2) -0.035(2)
O11 0.048(3) 0.060(3) 0.028(2) -0.026(2) 0.018(2) -0.031(2)
O12 0.028(2) 0.051(2) 0.019(2) -0.0078(18) 0.0020(17) -0.0139(18)
O13 0.032(2) 0.051(2) 0.020(2) -0.0138(18) 0.0007(17) -0.0208(19)
O14 0.036(2) 0.035(2) 0.031(2) -0.0102(19) -0.0029(18) -0.0030(19)
O15 0.030(2) 0.034(2) 0.0163(19) -0.0078(16) 0.0038(16) -0.0176(17)
O16 0.044(2) 0.040(2) 0.021(2) -0.0080(18) 0.0024(18) -0.0220(19)
O17 0.078(3) 0.043(3) 0.049(3) -0.012(2) -0.014(3) -0.033(2)
O18 0.031(2) 0.095(4) 0.054(3) -0.006(3) 0.006(2) -0.027(3)
C1 0.038(3) 0.045(3) 0.018(3) -0.006(3) -0.004(2) -0.019(3)
C2 0.059(4) 0.059(4) 0.045(4) -0.017(3) 0.005(3) -0.043(4)
C3 0.084(6) 0.064(5) 0.058(5) -0.036(4) 0.012(4) -0.044(4)
C4 0.050(4) 0.054(4) 0.043(4) -0.027(3) 0.011(3) -0.022(3)
C5 0.034(3) 0.037(3) 0.020(3) -0.006(2) -0.003(2) -0.010(3)
C6 0.026(3) 0.034(3) 0.019(3) -0.003(2) -0.005(2) -0.011(2)
C7 0.025(3) 0.055(4) 0.017(3) -0.010(3) 0.008(2) -0.026(3)
C8 0.020(3) 0.035(3) 0.023(3) -0.007(3) 0.006(2) -0.010(2)
C9 0.025(3) 0.031(3) 0.026(3) -0.006(2) -0.002(2) -0.007(2)
C10 0.027(3) 0.057(4) 0.036(4) -0.015(3) -0.003(3) -0.012(3)
C11 0.044(4) 0.062(4) 0.034(4) -0.002(3) -0.018(3) -0.011(3)
C12 0.041(4) 0.047(4) 0.022(3) -0.007(3) -0.004(3) -0.008(3)
C13 0.032(3) 0.028(3) 0.024(3) -0.009(2) -0.003(2) -0.006(2)
C14 0.023(3) 0.029(3) 0.020(3) -0.012(2) 0.005(2) -0.006(2)
C15 0.026(3) 0.033(3) 0.020(3) -0.011(2) 0.005(2) -0.014(2)
C16 0.024(3) 0.029(3) 0.015(3) -0.004(2) 0.005(2) -0.015(2)
C17 0.033(3) 0.031(3) 0.027(3) -0.010(3) -0.004(3) -0.007(2)
C18 0.039(3) 0.041(3) 0.028(3) -0.010(3) -0.007(3) -0.009(3)
C19 0.043(4) 0.053(4) 0.044(4) -0.013(3) -0.016(3) -0.016(3)
C20 0.041(4) 0.047(4) 0.038(4) -0.018(3) 0.001(3) -0.023(3)
C21 0.044(4) 0.033(3) 0.025(3) -0.008(3) -0.004(3) -0.012(3)
C22 0.036(3) 0.030(3) 0.025(3) -0.011(2) -0.005(3) 0.000(3)
C23 0.054(4) 0.035(3) 0.028(3) -0.007(3) 0.000(3) -0.011(3)
C24 0.055(4) 0.046(4) 0.032(4) 0.000(3) -0.020(3) -0.004(3)
C25 0.054(4) 0.053(4) 0.037(4) -0.008(3) -0.020(3) -0.006(3)
C26 0.042(4) 0.038(3) 0.038(4) -0.013(3) 0.005(3) -0.017(3)
C27 0.055(4) 0.030(3) 0.037(4) -0.002(3) -0.003(3) -0.001(3)
C28 0.033(3) 0.043(4) 0.034(4) -0.013(3) -0.004(3) 0.000(3)
C29 0.028(3) 0.038(3) 0.030(3) -0.006(3) -0.008(3) -0.008(3)
C30 0.035(4) 0.066(5) 0.033(4) -0.019(3) -0.002(3) -0.015(3)
C31 0.036(4) 0.109(7) 0.053(5) -0.038(5) 0.010(3) -0.037(4)
C32 0.049(4) 0.090(6) 0.048(5) -0.017(4) 0.003(4) -0.047(4)
C33 0.056(4) 0.056(4) 0.035(4) -0.002(3) -0.012(3) -0.033(4)
C34 0.036(3) 0.045(4) 0.029(3) -0.011(3) -0.006(3) -0.018(3)
C35 0.081(6) 0.066(5) 0.056(5) 0.002(4) -0.010(4) -0.052(5)
C36 0.082(6) 0.032(4) 0.074(6) 0.000(4) -0.026(5) -0.023(4)
C37 0.049(4) 0.037(4) 0.063(5) -0.007(3) -0.015(4) -0.006(3)
C38 0.052(4) 0.041(4) 0.040(4) -0.014(3) 0.002(3) -0.009(3)
C39 0.054(5) 0.047(4) 0.072(6) -0.024(4) -0.002(4) 0.005(4)
C40 0.033(4) 0.075(5) 0.065(5) -0.035(5) 0.002(4) 0.007(4)
C41 0.036(3) 0.027(3) 0.034(3) -0.011(3) -0.001(3) -0.007(3)
C42 0.044(4) 0.030(3) 0.046(4) -0.012(3) -0.003(3) -0.008(3)
C43 0.061(5) 0.045(4) 0.046(4) -0.024(3) -0.004(4) -0.005(4)
C44 0.067(5) 0.048(4) 0.036(4) -0.021(3) -0.011(3) -0.014(4)
C45 0.046(4) 0.039(4) 0.044(4) -0.012(3) -0.013(3) -0.013(3)
C46 0.037(3) 0.027(3) 0.034(3) -0.002(3) -0.012(3) -0.011(3)
C47 0.067(5) 0.064(5) 0.049(5) -0.017(4) -0.028(4) -0.010(4)
C48 0.052(5) 0.063(5) 0.075(6) -0.020(4) -0.035(4) 0.011(4)
C49 0.041(4) 0.056(4) 0.048(4) -0.018(4) -0.014(3) 0.002(3)
C50 0.038(4) 0.043(4) 0.044(4) -0.010(3) -0.013(3) 0.004(3)
C51 0.044(4) 0.048(4) 0.055(5) -0.019(4) -0.013(3) 0.013(3)
C52 0.049(4) 0.047(4) 0.059(5) -0.026(4) -0.002(4) 0.006(3)

loop_
_atom_type_symbol
_atom_type_description
_atom_type_scat_dispersion_real
_atom_type_scat_dispersion_imag
_atom_type_scat_source
C C 0.0033 0.0016 'International Tables Vol C Tables 4.2.6.8 and 6.1.1.4'
H H 0.0000 0.0000 'International Tables Vol C Tables 4.2.6.8 and 6.1.1.4'
N N 0.0061 0.0033 'International Tables Vol C Tables 4.2.6.8 and 6.1.1.4'
O O 0.0106 0.0060 'International Tables Vol C Tables 4.2.6.8 and 6.1.1.4'
S S 0.1246 0.1234 'International Tables Vol C Tables 4.2.6.8 and 6.1.1.4'
Zn Zn 0.2839 1.4301 'International Tables Vol C Tables 4.2.6.8 and 6.1.1.4'
U U -9.6767 9.6646 'International Tables Vol C Tables 4.2.6.8 and 6.1.1.4'

loop_
_geom_angle_atom_site_label_1
_geom_angle_atom_site_label_2
_geom_angle_atom_site_label_3
_geom_angle
_geom_angle_site_symmetry_1
_geom_angle_site_symmetry_3
O1 U1 O2 178.22(17) . .
O1 U1 O10 88.76(17) . .
O2 U1 O10 90.66(17) . .
O1 U1 O5 89.91(16) . 2_576
O2 U1 O5 89.97(16) . 2_576
O10 U1 O5 157.05(12) . 2_576
O1 U1 O12 91.35(15) . .
O2 U1 O12 86.88(15) . .
O10 U1 O12 77.71(12) . .
O5 U1 O12 79.41(12) 2_576 .
O1 U1 O9 91.34(15) . .
O2 U1 O9 90.07(15) . .
O10 U1 O9 71.32(12) . .
O5 U1 O9 131.62(12) 2_576 .
O12 U1 O9 148.84(12) . .
O1 U1 O9 92.72(15) . 2_576
O2 U1 O9 88.88(14) . 2_576
O10 U1 O9 134.34(12) . 2_576
O5 U1 O9 68.61(11) 2_576 2_576
O12 U1 O9 147.74(12) . 2_576
O9 U1 O9 63.02(14) . 2_576
O4 U2 O3 178.36(17) . .
O4 U2 O13 90.67(15) . .
O3 U2 O13 88.73(16) . .
O4 U2 O16 88.51(16) . 2_675
O3 U2 O16 91.40(16) . 2_675
O13 U2 O16 155.20(12) . 2_675
O4 U2 O11 89.67(16) . .
O3 U2 O11 88.71(16) . .
O13 U2 O11 78.10(12) . .
O16 U2 O11 77.11(12) 2_675 .
O4 U2 O15 93.30(15) . 2_675
O3 U2 O15 88.22(15) . 2_675
O13 U2 O15 132.91(12) . 2_675
O16 U2 O15 71.86(12) 2_675 2_675
O11 U2 O15 148.73(12) . 2_675
O4 U2 O15 87.52(15) . .
O3 U2 O15 93.73(15) . .
O13 U2 O15 71.49(11) . .
O16 U2 O15 133.19(12) 2_675 .
O11 U2 O15 149.42(12) . .
O15 U2 O15 61.86(13) 2_675 .
N4 Zn1 N1 106.90(18) . .
N4 Zn1 N2 98.13(17) . .
N1 Zn1 N2 77.77(18) . .
N4 Zn1 N3 77.17(17) . .
N1 Zn1 N3 97.06(18) . .
N2 Zn1 N3 171.84(18) . .
N4 Zn1 N5 160.87(18) . .
N1 Zn1 N5 89.18(18) . .
N2 Zn1 N5 95.32(17) . .
N3 Zn1 N5 90.88(18) . .
N4 Zn1 N6 90.09(17) . .
N1 Zn1 N6 161.27(17) . .
N2 Zn1 N6 92.34(17) . .
N3 Zn1 N6 94.33(18) . .
N5 Zn1 N6 75.80(17) . .
O6 S1 O7 116.5(3) . .
O6 S1 O5 110.1(3) . .
O7 S1 O5 111.9(3) . .
O6 S1 C1 106.6(3) . .
O7 S1 C1 104.9(3) . .
O5 S1 C1 106.2(2) . .
O18 S2 O17 115.2(3) . .
O18 S2 O16 111.3(3) . .
O17 S2 O16 110.0(3) . .
O18 S2 C9 107.4(3) . .
O17 S2 C9 107.7(3) . .
O16 S2 C9 104.7(2) . .
C23 N1 C17 117.3(5) . .
C23 N1 Zn1 128.3(4) . .
C17 N1 Zn1 113.3(4) . .
C28 N2 C22 118.2(5) . .
C28 N2 Zn1 129.3(4) . .
C22 N2 Zn1 111.8(4) . .
C37 N3 C34 116.9(5) . .
C37 N3 Zn1 130.8(4) . .
C34 N3 Zn1 112.0(4) . .
C38 N4 C29 118.0(5) . .
C38 N4 Zn1 126.9(4) . .
C29 N4 Zn1 113.9(3) . .
C50 N5 C41 118.7(5) . .
C50 N5 Zn1 127.3(4) . .
C41 N5 Zn1 113.9(4) . .
C49 N6 C46 118.0(5) . .
C49 N6 Zn1 128.1(4) . .
C46 N6 Zn1 113.9(4) . .
S1 O5 U1 146.5(2) . 2_576
C8 O9 U1 115.8(3) . .
C8 O9 U1 121.2(3) . 2_576
U1 O9 U1 116.98(14) . 2_576
C7 O10 U1 165.6(4) . .
C7 O11 U2 143.8(4) . .
C15 O12 U1 137.6(3) . .
C15 O13 U2 138.6(3) . .
C16 O15 U2 122.7(3) . 2_675
C16 O15 U2 118.9(3) . .
U2 O15 U2 118.14(13) 2_675 .
S2 O16 U2 147.5(2) . 2_675
C6 C1 C2 119.8(5) . .
C6 C1 S1 124.6(4) . .
C2 C1 S1 115.5(4) . .
C3 C2 C1 120.4(6) . .
C4 C3 C2 120.1(6) . .
C5 C4 C3 120.5(6) . .
C4 C5 C6 120.0(5) . .
C4 C5 C7 118.2(5) . .
C6 C5 C7 121.7(5) . .
C1 C6 C5 119.1(5) . .
C1 C6 C8 121.9(5) . .
C5 C6 C8 118.6(5) . .
O11 C7 O10 123.7(5) . .
O11 C7 C5 120.3(5) . .
O10 C7 C5 115.8(4) . .
O8 C8 O9 125.1(5) . .
O8 C8 C6 119.7(5) . .
O9 C8 C6 115.2(5) . .
C14 C9 C10 119.7(5) . .
C14 C9 S2 122.8(4) . .
C10 C9 S2 117.5(4) . .
C11 C10 C9 120.5(6) . .
C10 C11 C12 120.5(6) . .
C13 C12 C11 119.6(6) . .
C12 C13 C14 120.8(5) . .
C12 C13 C15 119.7(5) . .
C14 C13 C15 119.5(5) . .
C9 C14 C13 118.7(5) . .
C9 C14 C16 121.3(5) . .
C13 C14 C16 119.9(5) . .
O13 C15 O12 123.5(5) . .
O13 C15 C13 119.0(5) . .
O12 C15 C13 117.3(5) . .
O14 C16 O15 125.4(5) . .
O14 C16 C14 123.5(5) . .
O15 C16 C14 111.1(4) . .
N1 C17 C18 123.7(5) . .
N1 C17 C22 117.1(5) . .
C18 C17 C22 119.2(5) . .
C25 C18 C17 116.0(6) . .
C25 C18 C19 124.6(6) . .
C17 C18 C19 119.4(6) . .
C20 C19 C18 121.5(6) . .
C19 C20 C21 121.0(6) . .
C26 C21 C22 117.2(5) . .
C26 C21 C20 123.7(6) . .
C22 C21 C20 119.0(5) . .
N2 C22 C21 122.4(5) . .
N2 C22 C17 117.8(5) . .
C21 C22 C17 119.8(5) . .
N1 C23 C24 122.8(6) . .
C25 C24 C23 119.6(6) . .
C24 C25 C18 120.5(6) . .
C27 C26 C21 120.3(6) . .
C26 C27 C28 119.0(6) . .
N2 C28 C27 122.8(6) . .
N4 C29 C30 122.7(5) . .
N4 C29 C34 117.8(5) . .
C30 C29 C34 119.5(5) . .
C40 C30 C29 116.4(6) . .
C40 C30 C31 124.9(6) . .
C29 C30 C31 118.7(6) . .
C32 C31 C30 121.7(6) . .
C31 C32 C33 121.7(6) . .
C35 C33 C34 116.3(6) . .
C35 C33 C32 124.2(6) . .
C34 C33 C32 119.4(6) . .
N3 C34 C33 124.1(6) . .
N3 C34 C29 117.1(5) . .
C33 C34 C29 118.9(5) . .
C36 C35 C33 120.4(6) . .
C35 C36 C37 119.3(6) . .
N3 C37 C36 123.0(6) . .
N4 C38 C39 122.5(6) . .
C40 C39 C38 120.0(6) . .
C39 C40 C30 120.3(6) . .
N5 C41 C42 122.5(6) . .
N5 C41 C46 118.6(5) . .
C42 C41 C46 118.9(6) . .
C41 C42 C52 117.4(6) . .
C41 C42 C43 119.6(6) . .
C52 C42 C43 123.0(6) . .
C44 C43 C42 121.6(6) . .
C43 C44 C45 121.3(6) . .
C47 C45 C46 118.3(6) . .
C47 C45 C44 123.5(6) . .
C46 C45 C44 118.1(6) . .
N6 C46 C45 121.9(5) . .
N6 C46 C41 117.7(5) . .
C45 C46 C41 120.4(5) . .
C48 C47 C45 119.1(7) . .
C47 C48 C49 120.1(7) . .
N6 C49 C48 122.5(6) . .
N5 C50 C51 122.8(6) . .
C52 C51 C50 119.0(6) . .
C51 C52 C42 119.7(6) . .

loop_
_geom_bond_atom_site_label_1
_geom_bond_atom_site_label_2
_geom_bond_distance
_geom_bond_site_symmetry_2
U1 O1 1.749(4) .
U1 O2 1.756(4) .
U1 O10 2.332(4) .
U1 O5 2.383(4) 2_576
U1 O12 2.394(3) .
U1 O9 2.429(3) .
U1 O9 2.446(3) 2_576
U2 O4 1.745(4) .
U2 O3 1.752(4) .
U2 O13 2.345(3) .
U2 O16 2.361(4) 2_675
U2 O11 2.391(4) .
U2 O15 2.420(3) 2_675
U2 O15 2.431(3) .
Zn1 N4 2.123(4) .
Zn1 N1 2.128(5) .
Zn1 N2 2.160(5) .
Zn1 N3 2.195(5) .
Zn1 N5 2.200(4) .
Zn1 N6 2.206(5) .
S1 O6 1.429(4) .
S1 O7 1.442(4) .
S1 O5 1.493(4) .
S1 C1 1.778(6) .
S2 O18 1.427(4) .
S2 O17 1.432(4) .
S2 O16 1.485(4) .
S2 C9 1.765(5) .
N1 C23 1.330(7) .
N1 C17 1.359(7) .
N2 C28 1.322(7) .
N2 C22 1.362(7) .
N3 C37 1.335(7) .
N3 C34 1.361(7) .
N4 C38 1.327(7) .
N4 C29 1.356(7) .
N5 C50 1.337(7) .
N5 C41 1.347(7) .
N6 C49 1.331(7) .
N6 C46 1.356(7) .
O5 U1 2.383(4) 2_576
O8 C8 1.193(6) .
O9 C8 1.338(6) .
O9 U1 2.446(3) 2_576
O10 C7 1.272(6) .
O11 C7 1.231(6) .
O12 C15 1.273(6) .
O13 C15 1.259(6) .
O14 C16 1.199(6) .
O15 C16 1.331(5) .
O15 U2 2.420(3) 2_675
O16 U2 2.361(4) 2_675
C1 C6 1.383(7) .
C1 C2 1.397(8) .
C2 C3 1.387(9) .
C3 C4 1.379(9) .
C4 C5 1.373(8) .
C5 C6 1.424(7) .
C5 C7 1.492(7) .
C6 C8 1.515(7) .
C9 C14 1.392(7) .
C9 C10 1.397(8) .
C10 C11 1.369(8) .
C11 C12 1.386(8) .
C12 C13 1.376(8) .
C13 C14 1.405(7) .
C13 C15 1.502(7) .
C14 C16 1.519(7) .
C17 C18 1.403(8) .
C17 C22 1.437(7) .
C18 C25 1.404(8) .
C18 C19 1.418(8) .
C19 C20 1.348(8) .
C20 C21 1.423(8) .
C21 C26 1.402(8) .
C21 C22 1.407(8) .
C23 C24 1.388(8) .
C24 C25 1.348(9) .
C26 C27 1.350(9) .
C27 C28 1.407(8) .
C29 C30 1.419(8) .
C29 C34 1.442(8) .
C30 C40 1.405(9) .
C30 C31 1.426(9) .
C31 C32 1.322(10) .
C32 C33 1.426(9) .
C33 C35 1.403(9) .
C33 C34 1.405(8) .
C35 C36 1.355(10) .
C36 C37 1.404(9) .
C38 C39 1.397(8) .
C39 C40 1.337(10) .
C41 C42 1.405(8) .
C41 C46 1.430(8) .
C42 C52 1.408(8) .
C42 C43 1.424(9) .
C43 C44 1.331(9) .
C44 C45 1.441(8) .
C45 C47 1.389(9) .
C45 C46 1.415(8) .
C47 C48 1.353(9) .
C48 C49 1.398(9) .
C50 C51 1.389(8) .
C51 C52 1.372(9) .
